data_8103669
loop_
_publ_author_name
'Ribar, B.'
'Matkovic, B.'
'Nowacki, W.'
'Sljukic, M.'
'Gabela, F.'

_publ_section_title
;
 Die Kristallstruktur von Zn (N O3)2 (H2 O)4
;
_journal_name_full
;
Zeitschrift fuer Kristallographie, Kristallgeometrie, Kristallphysik, 
Kristallchemie (-144,1977)
;
_journal_page_first 175
_journal_page_last 185
_journal_volume 131
_journal_year 1970
_chemical_formula_sum 'H8 N2 O10 Zn'
_chemical_name_systematic 'Zn (N O3)2 (H2 O)4'
_space_group_IT_number 14
_symmetry_space_group_name_Hall '-P 2yn'
_symmetry_space_group_name_H-M 'P 1 21/n 1'
_cell_angle_alpha 90
_cell_angle_beta 113.4
_cell_angle_gamma 90
_cell_formula_units_Z 4
_cell_length_a 5.321
_cell_length_b 27.36
_cell_length_c 5.73
_cell_volume 765.580
_citation_journal_id_ASTM ZEKGAX
_cod_data_source_file Ribar_ZEKGAX_1970_1017.cif
_cod_data_source_block H8N2O10Zn1
_cod_original_cell_volume 765.58
_cod_original_sg_symbol_Hall '-P 2ybc (x-z,y,z)'
_cod_original_formula_sum 'H8 N2 O10 Zn1'
_cod_database_code 8103669

loop_
_symmetry_equiv_pos_as_xyz
x,y,z
-x+1/2,y+1/2,-z+1/2
-x,-y,-z
x-1/2,-y-1/2,z-1/2

loop_
_atom_site_label
_atom_site_type_symbol
_atom_site_fract_x
_atom_site_fract_y
_atom_site_fract_z
_atom_site_occupancy
_atom_site_U_iso_or_equiv
O1 O-2 0.242 0.0747 0.2032 1 0.0
H8 H+1 0.57 0.17 0.47 1 0.0
O9 O-2 0.629 0.0917 0.0002 1 0.0
H5 H+1 0.51 0.082 0.093 1 0.0
Zn1 Zn+2 0.9791 0.1258 0.276 1 0.0
O4 O-2 0.0456 0.1601 0.9763 1 0.0
H3 H+1 0.96 0.061 0.66 1 0.0
N2 N+5 0.1067 0.2055 0.9863 1 0.0
N1 N+5 0.239 0.0276 0.2389 1 0.0
H1 H+1 0.42 0.12 0.7 1 0.0
O8 O-2 0.9267 0.0887 0.5683 1 0.0
O3 O-2 0.4235 0.0033 0.225 1 0.0
O5 O-2 0.1882 0.2215 0.8282 1 0.0
O2 O-2 0.0466 0.01 0.2787 1 0.0
O10 O-2 0.716 0.1765 0.318 1 0.0
H6 H+1 0.66 0.068 0.89 1 0.0
O6 O-2 0.0842 0.2326 0.1471 1 0.0
H4 H+1 0.98 0.098 0.72 1 0.0
H7 H+1 0.73 0.21 0.33 1 0.0
H2 H+1 0.29 0.18 0.66 1 0.0
O7 O-2 0.3578 0.1541 0.5603 1 0.0
